data_2008733
loop_
_publ_author_name
'Andrade, L. C. R.'
'Paix\~ao, J. A.'
'de Almeida, M. J.'
'Tavares da Silva, E. J.'
'S\'a e Melo, M. L.'
'Campos Neves, A. S.'

_publ_section_title
;
 17-Oxo-17a-oxa-17a-homo-5\a-androstan-3\a,4\b-diyl diacetate
;
_journal_issue 7
_journal_name_full 'Acta Crystallographica Section C'
_journal_page_first 1186
_journal_page_last 1188
_journal_paper_doi 10.1107/S0108270199002838
_journal_volume 55
_journal_year 1999
_chemical_formula_moiety 'C23 H34 O6'
_chemical_formula_sum 'C23 H34 O6'
_chemical_formula_weight 406.50
_chemical_name_systematic
;
 3\a,4\b-Diacetoxy-17a-oxa-17a-homo-5\a-androstan-17-one
;
_space_group_IT_number 20
_symmetry_cell_setting orthorhombic
_symmetry_space_group_name_Hall 'C 2c 2'
_symmetry_space_group_name_H-M 'C 2 2 21'
_audit_creation_method SHELXL-97
_cell_angle_alpha 90.00
_cell_angle_beta 90.00
_cell_angle_gamma 90.00
_cell_formula_units_Z 8
_cell_length_a 14.752(5)
_cell_length_b 23.919(8)
_cell_length_c 12.505(6)
_cell_measurement_reflns_used 25
_cell_measurement_temperature 293(2)
_cell_measurement_theta_max 10.75
_cell_measurement_theta_min 7.72
_cell_volume 4412(3)
_computing_cell_refinement 'CAD-4 software (Enraf Nonius, 1989)'
_computing_data_collection 'CAD-4 software (Enraf Nonius, 1989)'
_computing_data_reduction 'Enraf-Nonius SDP-Plus (Frenz, 1985)'
_computing_molecular_graphics 'ORTEPII (Johnson, 1976)'
_computing_publication_material 'SHELXL-97 (Sheldrick, 1997)'
_computing_structure_refinement 'SHELXL-97 (Sheldrick, 1997)'
_computing_structure_solution 'SHELXS97 (Sheldrick, 1990)'
_diffrn_ambient_temperature 293(2)
_diffrn_measured_fraction_theta_full 0.998
_diffrn_measured_fraction_theta_max 0.998
_diffrn_measurement_device_type 'CAD4-ENRAF Nonius'
_diffrn_measurement_method 'profile data from \w--2\q'
_diffrn_radiation_monochromator graphite
_diffrn_radiation_source 'fine-focus sealed tube'
_diffrn_radiation_type MoK\a
_diffrn_radiation_wavelength 0.70930
_diffrn_reflns_av_R_equivalents 0.077
_diffrn_reflns_av_sigmaI/netI 0.101
_diffrn_reflns_limit_h_max 17
_diffrn_reflns_limit_h_min 0
_diffrn_reflns_limit_k_max 28
_diffrn_reflns_limit_k_min -28
_diffrn_reflns_limit_l_max 14
_diffrn_reflns_limit_l_min -14
_diffrn_reflns_number 8237
_diffrn_reflns_theta_full 24.93
_diffrn_reflns_theta_max 24.93
_diffrn_reflns_theta_min 1.70
_diffrn_standards_decay_% 2.3
_diffrn_standards_interval_time 180
_diffrn_standards_number 3
_exptl_absorpt_coefficient_mu 0.087
_exptl_absorpt_correction_type none
_exptl_crystal_colour colourless
_exptl_crystal_density_diffrn 1.224
_exptl_crystal_density_method 'not measured'
_exptl_crystal_description block
_exptl_crystal_F_000 1760
_exptl_crystal_size_max 0.49
_exptl_crystal_size_mid 0.37
_exptl_crystal_size_min 0.20
_refine_diff_density_max 0.147
_refine_diff_density_min -0.143
_refine_ls_extinction_coef 0.00147(17)
_refine_ls_extinction_method 'SHELXL (Sheldrick, 1997)'
_refine_ls_goodness_of_fit_ref 0.927
_refine_ls_hydrogen_treatment constr
_refine_ls_matrix_type full
_refine_ls_number_parameters 277
_refine_ls_number_reflns 3886
_refine_ls_number_restraints 0
_refine_ls_restrained_S_all 0.927
_refine_ls_R_factor_all 0.1598
_refine_ls_R_factor_gt 0.033
_refine_ls_shift/su_max 0.000
_refine_ls_shift/su_mean 0.000
_refine_ls_structure_factor_coef Fsqd
_refine_ls_weighting_details 'calc w = 1/[\s^2^(Fo^2^) + (0.0436P)^2^] where P=(Fo^2^+2Fc^2^)/3'
_refine_ls_weighting_scheme calc
_refine_ls_wR_factor_ref 0.090
_reflns_number_gt 1753
_reflns_number_total 3886
_reflns_threshold_expression I>2\s(I)
_cod_data_source_file sk1276.cif
_cod_data_source_block and19a
_cod_database_code 2008733
_cod_database_fobs_code 2008733

loop_
_symmetry_equiv_pos_as_xyz
'x, y, z'
'-x, -y, z+1/2'
'-x, y, -z+1/2'
'x, -y, -z'
'x+1/2, y+1/2, z'
'-x+1/2, -y+1/2, z+1/2'
'-x+1/2, y+1/2, -z+1/2'
'x+1/2, -y+1/2, -z'

loop_
_atom_site_label
_atom_site_fract_x
_atom_site_fract_y
_atom_site_fract_z
_atom_site_U_iso_or_equiv
_atom_site_adp_type
_atom_site_calc_flag
_atom_site_refinement_flags
_atom_site_occupancy
_atom_site_disorder_assembly
_atom_site_disorder_group
_atom_site_type_symbol
O4 -0.17478(13) -0.07951(8) -0.71365(14) 0.0657(5) Uani d . 1 . . O
O17a -0.23297(15) 0.27105(7) -0.86973(18) 0.0741(6) Uani d . 1 . . O
C8 -0.16494(18) 0.11940(10) -0.8173(2) 0.0518(7) Uani d . 1 . . C
H8 -0.1330 0.1241 -0.7491 0.062 Uiso calc R 1 . . H
C5 -0.21607(17) 0.00037(10) -0.8234(2) 0.0486(7) Uani d . 1 . . C
H5 -0.2475 0.0080 -0.8909 0.058 Uiso calc R 1 . . H
C4 -0.2280(2) -0.06226(10) -0.8055(2) 0.0572(8) Uani d . 1 . . C
H4 -0.2069 -0.0824 -0.8690 0.086 Uiso calc R 1 . . H
C12 -0.3162(2) 0.19842(11) -0.7900(3) 0.0708(8) Uani d . 1 . . C
H12A -0.3465 0.1947 -0.8585 0.085 Uiso calc R 1 . . H
H12B -0.3495 0.2255 -0.7477 0.085 Uiso calc R 1 . . H
C14 -0.16903(19) 0.17663(11) -0.8733(2) 0.0541(7) Uani d . 1 . . C
H14 -0.2031 0.1712 -0.9397 0.065 Uiso calc R 1 . . H
C9 -0.26154(18) 0.09829(10) -0.7932(2) 0.0514(7) Uani d . 1 . . C
H9 -0.2912 0.0939 -0.8628 0.062 Uiso calc R 1 . . H
C13 -0.2211(2) 0.21906(11) -0.8074(2) 0.0604(8) Uani d . 1 . . C
O3 -0.37558(16) -0.07052(10) -0.88016(17) 0.0952(8) Uani d . 1 . . O
C10 -0.26199(18) 0.03954(10) -0.7410(2) 0.0521(7) Uani d . 1 . . C
C11 -0.3168(2) 0.14224(11) -0.7329(2) 0.0699(8) Uani d . 1 . . C
H11A -0.3788 0.1293 -0.7258 0.084 Uiso calc R 1 . . H
H11B -0.2919 0.1468 -0.6616 0.084 Uiso calc R 1 . . H
C1 -0.35999(18) 0.01963(11) -0.7254(2) 0.0673(8) Uani d . 1 . . C
H1A -0.3878 0.0413 -0.6687 0.081 Uiso calc R 1 . . H
H1B -0.3938 0.0266 -0.7906 0.081 Uiso calc R 1 . . H
C7 -0.11259(18) 0.07658(11) -0.8845(2) 0.0592(8) Uani d . 1 . . C
H7A -0.1354 0.0777 -0.9572 0.071 Uiso calc R 1 . . H
H7B -0.0493 0.0874 -0.8865 0.071 Uiso calc R 1 . . H
C6 -0.11897(19) 0.01709(11) -0.8438(2) 0.0584(8) Uani d . 1 . . C
H6A -0.0926 -0.0080 -0.8961 0.070 Uiso calc R 1 . . H
H6B -0.0845 0.0137 -0.7781 0.070 Uiso calc R 1 . . H
C3 -0.3248(2) -0.07890(13) -0.7821(2) 0.0692(8) Uani d . 1 . . C
H3 -0.3275 -0.1183 -0.7605 0.104 Uiso calc R 1 . . H
O17 -0.17528(18) 0.33846(10) -0.96366(17) 0.0940(7) Uani d . 1 . . O
O41 -0.13265(16) -0.15740(10) -0.7986(2) 0.0953(8) Uani d . 1 . . O
C41 -0.1319(2) -0.12871(15) -0.7195(3) 0.0730(9) Uani d . 1 . . C
C17 -0.1671(3) 0.29186(14) -0.9302(3) 0.0743(9) Uani d . 1 . . C
C19 -0.2138(2) 0.03994(12) -0.6322(2) 0.0676(9) Uani d . 1 . . C
H19A -0.1524 0.0523 -0.6413 0.101 Uiso calc R 1 . . H
H19B -0.2141 0.0029 -0.6026 0.101 Uiso calc R 1 . . H
H19C -0.2449 0.0649 -0.5845 0.101 Uiso calc R 1 . . H
C18 -0.1767(3) 0.23692(12) -0.7040(2) 0.0825(10) Uani d . 1 . . C
H18A -0.1683 0.2049 -0.6588 0.124 Uiso calc R 1 . . H
H18B -0.2147 0.2637 -0.6683 0.124 Uiso calc R 1 . . H
H18C -0.1189 0.2536 -0.7191 0.124 Uiso calc R 1 . . H
C42 -0.0878(2) -0.14313(15) -0.6166(3) 0.0967(12) Uani d . 1 . . C
H4BA -0.0439 -0.1721 -0.6282 0.145 Uiso calc R 1 . . H
H4BB -0.1328 -0.1559 -0.5669 0.145 Uiso calc R 1 . . H
H4BC -0.0581 -0.1107 -0.5882 0.145 Uiso calc R 1 . . H
C2 -0.3668(2) -0.04265(12) -0.6975(2) 0.0726(9) Uani d . 1 . . C
H2A -0.3365 -0.0494 -0.6298 0.109 Uiso calc R 1 . . H
H2B -0.4301 -0.0527 -0.6891 0.109 Uiso calc R 1 . . H
C15 -0.0774(2) 0.20040(12) -0.9042(3) 0.0734(10) Uani d . 1 . . C
H15A -0.0413 0.2065 -0.8405 0.110 Uiso calc R 1 . . H
H15B -0.0456 0.1739 -0.9494 0.110 Uiso calc R 1 . . H
C16 -0.0893(3) 0.25493(14) -0.9633(3) 0.0970(12) Uani d . 1 . . C
H16A -0.0337 0.2763 -0.9557 0.145 Uiso calc R 1 . . H
H16B -0.0963 0.2465 -1.0387 0.145 Uiso calc R 1 . . H
C31 -0.4184(3) -0.10937(15) -0.9232(3) 0.0841(11) Uani d . 1 . . C
C32 -0.4742(2) -0.09461(13) -1.0168(2) 0.0727(9) Uani d . 1 . . C
H321 -0.4655 -0.0558 -1.0339 0.109 Uiso calc R 1 . . H
H322 -0.5370 -0.1012 -1.0008 0.109 Uiso calc R 1 . . H
H323 -0.4565 -0.1172 -1.0767 0.109 Uiso calc R 1 . . H
O31A -0.4525(4) -0.14841(19) -0.8503(5) 0.091(3) Uani d P 0.497(8) . . O
O31B -0.3744(5) -0.1522(2) -0.9267(4) 0.104(3) Uani d P 0.503(8) . . O

loop_
_atom_site_aniso_label
_atom_site_aniso_U_11
_atom_site_aniso_U_22
_atom_site_aniso_U_33
_atom_site_aniso_U_12
_atom_site_aniso_U_13
_atom_site_aniso_U_23
O4 0.0736(13) 0.0606(12) 0.0628(12) 0.0017(12) -0.0146(12) 0.0083(11)
O17a 0.0856(15) 0.0592(13) 0.0775(15) 0.0012(12) 0.0158(13) 0.0087(12)
C8 0.0559(19) 0.0572(17) 0.0424(15) -0.0056(14) -0.0022(14) -0.0036(13)
C5 0.0529(18) 0.0534(16) 0.0397(14) -0.0073(13) -0.0066(14) 0.0024(13)
C4 0.071(2) 0.0559(17) 0.0451(17) -0.0076(14) -0.0097(17) 0.0083(14)
C12 0.070(2) 0.0615(17) 0.081(2) 0.0053(16) 0.017(2) -0.0011(17)
C14 0.0569(18) 0.0568(17) 0.0485(14) -0.0098(16) -0.0015(15) -0.0028(14)
C9 0.0517(18) 0.0583(16) 0.0442(15) -0.0075(13) 0.0049(14) 0.0025(14)
C13 0.070(2) 0.0487(17) 0.063(2) -0.0016(15) 0.0081(17) -0.0017(16)
O3 0.1186(19) 0.0865(17) 0.0804(15) -0.0519(15) -0.0502(15) 0.0350(13)
C10 0.0516(18) 0.0601(17) 0.0446(15) -0.0023(15) 0.0040(14) 0.0043(14)
C11 0.074(2) 0.0636(18) 0.0720(19) -0.0011(17) 0.0222(19) 0.0022(16)
C1 0.060(2) 0.074(2) 0.0677(19) -0.0064(16) 0.0126(17) 0.0138(16)
C7 0.0576(18) 0.0597(18) 0.0602(17) -0.0090(16) 0.0095(15) 0.0000(16)
C6 0.0606(19) 0.0568(19) 0.0578(18) -0.0012(15) 0.0099(16) -0.0046(14)
C3 0.080(2) 0.0706(19) 0.0567(18) -0.0219(19) -0.021(2) 0.0218(17)
O17 0.125(2) 0.0660(15) 0.0908(15) -0.0115(16) 0.0080(15) 0.0164(13)
O41 0.0930(18) 0.0932(17) 0.0998(18) 0.0249(14) -0.0011(16) -0.0085(16)
C41 0.059(2) 0.078(2) 0.081(3) -0.0003(18) -0.001(2) 0.008(2)
C17 0.097(3) 0.059(2) 0.067(2) -0.011(2) 0.004(2) 0.0030(18)
C19 0.087(2) 0.074(2) 0.0417(16) -0.0020(17) -0.0015(17) 0.0013(15)
C18 0.112(3) 0.0679(19) 0.067(2) -0.0044(19) 0.000(2) -0.0179(16)
C42 0.078(3) 0.111(3) 0.102(3) 0.013(2) -0.022(2) 0.024(2)
C2 0.066(2) 0.082(2) 0.071(2) -0.0207(18) 0.0033(18) 0.0236(19)
C15 0.077(2) 0.056(2) 0.087(2) -0.0120(17) 0.0170(19) 0.0054(17)
C16 0.100(3) 0.067(2) 0.124(3) -0.013(2) 0.033(3) 0.012(2)
C31 0.101(3) 0.060(2) 0.091(3) 0.011(2) -0.039(2) -0.007(2)
C32 0.058(2) 0.092(2) 0.068(2) -0.0008(18) -0.0103(17) -0.0045(18)
O31A 0.093(4) 0.066(3) 0.115(5) -0.023(3) -0.035(4) 0.030(3)
O31B 0.152(7) 0.069(3) 0.092(4) 0.040(4) -0.042(4) -0.011(3)

loop_
_atom_type_symbol
_atom_type_description
_atom_type_scat_dispersion_real
_atom_type_scat_dispersion_imag
_atom_type_scat_source
C C 0.0033 0.0016 'International Tables Vol C Tables 4.2.6.8 and 6.1.1.4'
O O 0.0106 0.0060 'International Tables Vol C Tables 4.2.6.8 and 6.1.1.4'
H H 0.0000 0.0000 'International Tables Vol C Tables 4.2.6.8 and 6.1.1.4'

loop_
_geom_angle_atom_site_label_1
_geom_angle_atom_site_label_2
_geom_angle_atom_site_label_3
_geom_angle
C41 O4 C4 117.5(2)
C17 O17a C13 121.9(3)
C7 C8 C14 111.4(2)
C7 C8 C9 110.7(2)
C14 C8 C9 110.1(2)
C7 C8 H8 108.2
C14 C8 H8 108.2
C9 C8 H8 108.2
C6 C5 C4 113.3(2)
C6 C5 C10 111.6(2)
C4 C5 C10 116.5(2)
C6 C5 H5 104.7
C4 C5 H5 104.7
C10 C5 H5 104.7
O4 C4 C3 106.4(2)
O4 C4 C5 109.4(2)
C3 C4 C5 113.4(3)
O4 C4 H4 109.2
C3 C4 H4 109.2
C5 C4 H4 109.2
C13 C12 C11 111.3(2)
C13 C12 H12A 109.4
C11 C12 H12A 109.4
C13 C12 H12B 109.4
C11 C12 H12B 109.4
H12A C12 H12B 108.0
C13 C14 C15 109.8(2)
C13 C14 C8 111.6(2)
C15 C14 C8 114.5(2)
C13 C14 H14 106.8
C15 C14 H14 106.8
C8 C14 H14 106.8
C11 C9 C8 111.3(2)
C11 C9 C10 114.4(2)
C8 C9 C10 112.5(2)
C11 C9 H9 105.9
C8 C9 H9 105.9
C10 C9 H9 105.9
O17a C13 C12 104.0(2)
O17a C13 C18 105.4(2)
C12 C13 C18 111.9(3)
O17a C13 C14 109.7(2)
C12 C13 C14 109.3(2)
C18 C13 C14 115.8(2)
C31 O3 C3 121.6(2)
C1 C10 C19 109.0(2)
C1 C10 C5 108.0(2)
C19 C10 C5 113.0(2)
C1 C10 C9 109.8(2)
C19 C10 C9 111.5(2)
C5 C10 C9 105.46(19)
C12 C11 C9 111.9(2)
C12 C11 H11A 109.2
C9 C11 H11A 109.2
C12 C11 H11B 109.2
C9 C11 H11B 109.2
H11A C11 H11B 107.9
C2 C1 C10 113.1(2)
C2 C1 H1A 109.0
C10 C1 H1A 109.0
C2 C1 H1B 109.0
C10 C1 H1B 109.0
H1A C1 H1B 107.8
C6 C7 C8 114.4(2)
C6 C7 H7A 108.7
C8 C7 H7A 108.7
C6 C7 H7B 108.7
C8 C7 H7B 108.7
H7A C7 H7B 107.6
C5 C6 C7 111.4(2)
C5 C6 H6A 109.3
C7 C6 H6A 109.3
C5 C6 H6B 109.3
C7 C6 H6B 109.3
H6A C6 H6B 108.0
O3 C3 C2 107.6(3)
O3 C3 C4 106.7(2)
C2 C3 C4 112.0(3)
O3 C3 H3 110.2
C2 C3 H3 110.2
C4 C3 H3 110.2
O41 C41 O4 122.8(3)
O41 C41 C42 125.8(3)
O4 C41 C42 111.4(3)
O17 C17 O17a 118.3(3)
O17 C17 C16 121.8(3)
O17a C17 C16 119.6(3)
C10 C19 H19A 109.5
C10 C19 H19B 109.5
H19A C19 H19B 109.5
C10 C19 H19C 109.5
H19A C19 H19C 109.5
H19B C19 H19C 109.5
C13 C18 H18A 109.5
C13 C18 H18B 109.5
H18A C18 H18B 109.5
C13 C18 H18C 109.5
H18A C18 H18C 109.5
H18B C18 H18C 109.5
C41 C42 H4BA 109.5
C41 C42 H4BB 109.5
H4BA C42 H4BB 109.5
C41 C42 H4BC 109.5
H4BA C42 H4BC 109.5
H4BB C42 H4BC 109.5
C3 C2 C1 112.0(2)
C3 C2 H2A 109.2
C1 C2 H2A 109.2
C3 C2 H2B 109.2
C1 C2 H2B 109.2
H2A C2 H2B 107.9
C16 C15 C14 110.2(3)
C16 C15 H15A 109.6
C14 C15 H15A 109.6
C16 C15 H15B 109.6
C14 C15 H15B 109.6
H15A C15 H15B 108.1
C17 C16 C15 117.4(3)
C17 C16 H16A 107.9
C15 C16 H16A 107.9
C17 C16 H16B 107.9
C15 C16 H16B 107.9
H16A C16 H16B 107.2
O31B C31 O3 112.0(4)
O31B C31 O31A 69.6(4)
O3 C31 O31A 113.5(3)
O31B C31 C32 118.2(4)
O3 C31 C32 116.6(3)
O31A C31 C32 118.5(3)
C31 C32 H321 109.5
C31 C32 H322 109.5
H321 C32 H322 109.5
C31 C32 H323 109.5
H321 C32 H323 109.5
H322 C32 H323 109.5
C31 O31A O31B 49.4(3)
C31 O31B O31A 61.0(4)

loop_
_geom_bond_atom_site_label_1
_geom_bond_atom_site_label_2
_geom_bond_site_symmetry_2
_geom_bond_distance
_geom_bond_publ_flag
O4 C41 . 1.338(4) yes
O4 C4 . 1.452(3) ?
O17a C17 . 1.328(4) ?
O17a C13 . 1.478(3) ?
C8 C7 . 1.533(3) ?
C8 C14 . 1.539(3) ?
C8 C9 . 1.542(4) ?
C8 H8 . 0.9800 ?
C5 C6 . 1.509(3) ?
C5 C4 . 1.525(3) ?
C5 C10 . 1.549(3) ?
C5 H5 . 0.9800 ?
C4 C3 . 1.511(4) ?
C4 H4 . 0.9800 ?
C12 C13 . 1.504(4) ?
C12 C11 . 1.521(4) ?
C12 H12A . 0.9700 ?
C12 H12B . 0.9700 ?
C14 C13 . 1.516(4) ?
C14 C15 . 1.517(4) ?
C14 H14 . 0.9800 ?
C9 C11 . 1.529(4) ?
C9 C10 . 1.549(3) ?
C9 H9 . 0.9800 ?
C13 C18 . 1.511(4) ?
O3 C31 . 1.246(3) yes
O3 C3 . 1.451(3) ?
C10 C1 . 1.534(4) ?
C10 C19 . 1.535(4) ?
C11 H11A . 0.9700 ?
C11 H11B . 0.9700 ?
C1 C2 . 1.533(4) ?
C1 H1A . 0.9700 ?
C1 H1B . 0.9700 ?
C7 C6 . 1.514(4) ?
C7 H7A . 0.9700 ?
C7 H7B . 0.9700 ?
C6 H6A . 0.9700 ?
C6 H6B . 0.9700 ?
C3 C2 . 1.501(4) ?
C3 H3 . 0.9800 ?
O17 C17 . 1.197(3) ?
O41 C41 . 1.204(4) yes
C41 C42 . 1.483(5) yes
C17 C16 . 1.507(5) ?
C19 H19A . 0.9600 ?
C19 H19B . 0.9600 ?
C19 H19C . 0.9600 ?
C18 H18A . 0.9600 ?
C18 H18B . 0.9600 ?
C18 H18C . 0.9600 ?
C42 H4BA . 0.9600 ?
C42 H4BB . 0.9600 ?
C42 H4BC . 0.9600 ?
C2 H2A . 0.9700 ?
C2 H2B . 0.9700 ?
C15 C16 . 1.509(4) ?
C15 H15A . 0.9700 ?
C15 H15B . 0.9700 ?
C16 H16A . 0.9700 ?
C16 H16B . 0.9700 ?
C31 O31B . 1.213(5) yes
C31 O31A . 1.398(6) yes
C31 C32 . 1.474(4) yes
C32 H321 . 0.9600 ?
C32 H322 . 0.9600 ?
C32 H323 . 0.9600 ?
O31A O31B . 1.499(7) ?

loop_
_geom_torsion_atom_site_label_1
_geom_torsion_atom_site_label_2
_geom_torsion_atom_site_label_3
_geom_torsion_atom_site_label_4
_geom_torsion
C41 O4 C4 C3 96.4(3)
C41 O4 C4 C5 -140.8(2)
C6 C5 C4 O4 59.8(3)
C10 C5 C4 O4 -71.6(3)
C6 C5 C4 C3 178.4(2)
C10 C5 C4 C3 47.0(3)
C7 C8 C14 C13 179.8(2)
C9 C8 C14 C13 56.5(3)
C7 C8 C14 C15 -54.7(3)
C9 C8 C14 C15 -177.9(2)
C7 C8 C9 C11 -176.0(2)
C14 C8 C9 C11 -52.4(3)
C7 C8 C9 C10 53.9(3)
C14 C8 C9 C10 177.6(2)
C17 O17a C13 C12 -157.5(3)
C17 O17a C13 C18 84.7(3)
C17 O17a C13 C14 -40.6(3)
C11 C12 C13 O17a 176.0(2)
C11 C12 C13 C18 -70.8(3)
C11 C12 C13 C14 58.9(3)
C15 C14 C13 O17a 58.8(3)
C8 C14 C13 O17a -173.1(2)
C15 C14 C13 C12 172.3(2)
C8 C14 C13 C12 -59.6(3)
C15 C14 C13 C18 -60.2(3)
C8 C14 C13 C18 67.9(3)
C6 C5 C10 C1 179.9(2)
C4 C5 C10 C1 -47.9(3)
C6 C5 C10 C19 -59.5(3)
C4 C5 C10 C19 72.7(3)
C6 C5 C10 C9 62.5(3)
C4 C5 C10 C9 -165.3(2)
C11 C9 C10 C1 55.0(3)
C8 C9 C10 C1 -176.6(2)
C11 C9 C10 C19 -65.9(3)
C8 C9 C10 C19 62.5(3)
C11 C9 C10 C5 171.1(2)
C8 C9 C10 C5 -60.5(3)
C13 C12 C11 C9 -56.4(3)
C8 C9 C11 C12 52.9(3)
C10 C9 C11 C12 -178.1(3)
C19 C10 C1 C2 -70.3(3)
C5 C10 C1 C2 52.8(3)
C9 C10 C1 C2 167.3(2)
C14 C8 C7 C6 -170.3(2)
C9 C8 C7 C6 -47.4(3)
C4 C5 C6 C7 167.7(2)
C10 C5 C6 C7 -58.5(3)
C8 C7 C6 C5 50.1(3)
C31 O3 C3 C2 -116.9(3)
C31 O3 C3 C4 122.8(3)
O4 C4 C3 O3 -170.6(2)
C5 C4 C3 O3 69.1(3)
O4 C4 C3 C2 71.9(3)
C5 C4 C3 C2 -48.4(3)
C4 O4 C41 O41 3.4(4)
C4 O4 C41 C42 -174.6(2)
C13 O17a C17 O17 -167.4(3)
C13 O17a C17 C16 18.4(4)
O3 C3 C2 C1 -62.6(3)
C4 C3 C2 C1 54.3(3)
C10 C1 C2 C3 -58.6(3)
C13 C14 C15 C16 -56.4(3)
C8 C14 C15 C16 177.1(2)
O17 C17 C16 C15 171.0(3)
O17a C17 C16 C15 -15.0(5)
C14 C15 C16 C17 34.2(4)
C3 O3 C31 O31B -45.1(6)
C3 O3 C31 O31A 31.4(5)
C3 O3 C31 C32 174.5(3)
O3 C31 O31A O31B -105.9(4)
C32 C31 O31A O31B 111.8(4)
O3 C31 O31B O31A 108.0(4)
C32 C31 O31B O31A -112.2(4)
C19 C10 C13 C18 -4.1(2)
